data_7000413
loop_
_publ_author_name
'Chang, Yung-Hung'
'Fu, Ching-Feng'
'Liu, Yi-Hong'
'Peng, Shei-Ming'
'Chen, Jwu-Ting'
'Liu, Shiuh-Tzung'

_publ_section_title
;
 Synthesis, characterization and catalytic activity of saturated and
 unsaturated N-heterocyclic carbene iridium(i) complexes
;
_journal_issue 5
_journal_name_full 'Dalton Transactions'
_journal_page_first 861
_journal_page_last 867
_journal_paper_doi 10.1039/b814234c
_journal_year 2009
_chemical_formula_sum 'C36 H33 Cl Ir N2 O P'
_chemical_formula_weight 768.26
_chemical_name_systematic
;
?
;
_space_group_IT_number 14
_symmetry_cell_setting monoclinic
_symmetry_space_group_name_Hall '-P 2yn'
_symmetry_space_group_name_H-M 'P 1 21/n 1'
_atom_sites_solution_hydrogens geom
_atom_sites_solution_primary direct
_atom_sites_solution_secondary difmap
_audit_creation_method SHELXL-97
_cell_angle_alpha 90.00
_cell_angle_beta 117.3970(10)
_cell_angle_gamma 90.00
_cell_formula_units_Z 4
_cell_length_a 10.2700(3)
_cell_length_b 32.3955(7)
_cell_length_c 10.8716(3)
_cell_measurement_reflns_used 38153
_cell_measurement_temperature 295(2)
_cell_measurement_theta_max 27.5
_cell_measurement_theta_min 1
_cell_volume 3211.32(15)
_computing_cell_refinement 'HKL Denzo & Scalepack (Otwinowski & Minor)'
_computing_data_collection 'COLLECT (Nonius BV)'
_computing_data_reduction 'HKL Denzo & Scalepack (Otwinowski & Minor)'
_computing_molecular_graphics SHELXTL
_computing_publication_material SHELXTL
_computing_structure_refinement 'SHELXL-97 (Sheldrick, 1997)'
_computing_structure_solution 'SHELXS-97 (Sheldrick, 1990)'
_diffrn_ambient_temperature 295(2)
_diffrn_measured_fraction_theta_full 0.989
_diffrn_measured_fraction_theta_max 0.989
_diffrn_measurement_device_type 'Nonius KappaCCD'
_diffrn_measurement_method CCD
_diffrn_radiation_monochromator graphite
_diffrn_radiation_source 'fine-focus sealed tube'
_diffrn_radiation_type MoK\a
_diffrn_radiation_wavelength 0.71073
_diffrn_reflns_av_R_equivalents 0.0436
_diffrn_reflns_av_sigmaI/netI 0.0354
_diffrn_reflns_limit_h_max 13
_diffrn_reflns_limit_h_min -13
_diffrn_reflns_limit_k_max 41
_diffrn_reflns_limit_k_min -41
_diffrn_reflns_limit_l_max 14
_diffrn_reflns_limit_l_min -13
_diffrn_reflns_number 22873
_diffrn_reflns_theta_full 27.50
_diffrn_reflns_theta_max 27.50
_diffrn_reflns_theta_min 1.26
_exptl_absorpt_coefficient_mu 4.322
_exptl_absorpt_correction_T_max 0.534
_exptl_absorpt_correction_T_min 0.422
_exptl_absorpt_correction_type multi-scan
_exptl_absorpt_process_details
;
multi-scan from symmetry-related measurements
Sortav (Blessing 1995)
;
_exptl_crystal_density_diffrn 1.589
_exptl_crystal_density_method 'not measured'
_exptl_crystal_F_000 1520
_exptl_crystal_size_max 0.25
_exptl_crystal_size_mid 0.20
_exptl_crystal_size_min 0.15
_refine_diff_density_max 1.224
_refine_diff_density_min -1.189
_refine_diff_density_rms 0.071
_refine_ls_extinction_coef 0.0020(3)
_refine_ls_extinction_expression Fc^*^=kFc[1+0.001xFc^2^\l^3^/sin(2\q)]^-1/4^
_refine_ls_extinction_method SHELXL
_refine_ls_goodness_of_fit_ref 1.006
_refine_ls_hydrogen_treatment constr
_refine_ls_matrix_type full
_refine_ls_number_parameters 380
_refine_ls_number_reflns 7295
_refine_ls_number_restraints 0
_refine_ls_restrained_S_all 1.006
_refine_ls_R_factor_all 0.0363
_refine_ls_R_factor_gt 0.0277
_refine_ls_shift/su_max 0.002
_refine_ls_shift/su_mean 0.000
_refine_ls_structure_factor_coef Fsqd
_refine_ls_weighting_details 'calc w=1/[\s^2^(Fo^2^)+(0.0382P)^2^+1.3845P] where P=(Fo^2^+2Fc^2^)/3'
_refine_ls_weighting_scheme calc
_refine_ls_wR_factor_gt 0.0680
_refine_ls_wR_factor_ref 0.0728
_reflns_number_gt 6205
_reflns_number_total 7295
_reflns_threshold_expression >2sigma(I)
_cod_data_source_file b814234c.txt
_cod_data_source_block ic12848
_cod_depositor_comments
;
The following automatic conversions were performed:
'_symmetry_cell_setting' value 'Monoclinic' changed to 'monoclinic'
according to '/home/saulius/struct/CIF-dictionaries/cif_core.dic'
dictionary named 'cif_core.dic' version 2.4.1 from 2010-06-29.

Automatic conversion script
Id: cif_fix_enum 1527 2010-12-29 10:47:43Z saulius 
;
_cod_original_cell_volume 3211.31(15)
_cod_original_sg_symbol_H-M P2(1)/n
_cod_database_code 7000413

loop_
_symmetry_equiv_pos_as_xyz
'x, y, z'
'-x+1/2, y+1/2, -z+1/2'
'-x, -y, -z'
'x-1/2, -y-1/2, z-1/2'

loop_
_atom_site_label
_atom_site_type_symbol
_atom_site_fract_x
_atom_site_fract_y
_atom_site_fract_z
_atom_site_U_iso_or_equiv
_atom_site_adp_type
_atom_site_occupancy
_atom_site_symmetry_multiplicity
_atom_site_calc_flag
_atom_site_refinement_flags
_atom_site_disorder_assembly
_atom_site_disorder_group
Ir1 Ir 0.789953(12) 0.116979(3) 0.822146(12) 0.04285(7) Uani 1 1 d . . .
Cl1 Cl 0.74462(11) 0.07323(3) 0.97273(11) 0.0671(2) Uani 1 1 d . . .
P1 P 0.63324(8) 0.16639(2) 0.83525(8) 0.04176(17) Uani 1 1 d . . .
O1 O 0.8526(4) 0.16755(12) 0.6316(5) 0.1161(15) Uani 1 1 d . . .
N1 N 1.0817(3) 0.07402(8) 0.9002(3) 0.0546(7) Uani 1 1 d . . .
N2 N 0.9002(3) 0.03476(8) 0.7714(3) 0.0563(7) Uani 1 1 d . . .
C1 C 0.8280(4) 0.14860(12) 0.7055(5) 0.0673(10) Uani 1 1 d . . .
C2 C 0.9361(3) 0.07200(9) 0.8284(3) 0.0466(7) Uani 1 1 d . . .
C3 C 1.0288(4) 0.00901(12) 0.8002(5) 0.0720(11) Uani 1 1 d . . .
H3A H 1.0382 0.0040 0.7167 0.086 Uiso 1 1 calc R . .
H3B H 1.0235 -0.0172 0.8406 0.086 Uiso 1 1 calc R . .
C4 C 1.1536(4) 0.03489(11) 0.9018(4) 0.0617(9) Uani 1 1 d . . .
H4A H 1.1977 0.0226 0.9935 0.074 Uiso 1 1 calc R . .
H4B H 1.2285 0.0386 0.8720 0.074 Uiso 1 1 calc R . .
C5 C 1.1670(4) 0.11031(10) 0.9696(4) 0.0565(9) Uani 1 1 d . . .
H5A H 1.1015 0.1338 0.9464 0.068 Uiso 1 1 calc R . .
H5B H 1.2364 0.1158 0.9342 0.068 Uiso 1 1 calc R . .
C6 C 1.2499(4) 0.10674(10) 1.1247(4) 0.0526(8) Uani 1 1 d . . .
C7 C 1.3980(5) 0.11461(12) 1.1933(5) 0.0695(11) Uani 1 1 d . . .
H7A H 1.4480 0.1204 1.1426 0.083 Uiso 1 1 calc R . .
C8 C 1.4744(6) 0.11409(14) 1.3373(5) 0.0853(15) Uani 1 1 d . . .
H8A H 1.5742 0.1200 1.3826 0.102 Uiso 1 1 calc R . .
C9 C 1.4004(7) 0.10474(15) 1.4117(5) 0.0912(16) Uani 1 1 d . . .
H9A H 1.4506 0.1042 1.5080 0.109 Uiso 1 1 calc R . .
C10 C 1.2535(7) 0.09628(15) 1.3453(5) 0.0896(14) Uani 1 1 d . . .
H10A H 1.2045 0.0899 1.3966 0.108 Uiso 1 1 calc R . .
C11 C 1.1771(5) 0.09722(13) 1.2013(4) 0.0707(10) Uani 1 1 d . . .
H11A H 1.0772 0.0915 1.1565 0.085 Uiso 1 1 calc R . .
C12 C 0.7543(4) 0.02272(12) 0.6687(4) 0.0585(8) Uani 1 1 d . . .
H12A H 0.6832 0.0406 0.6775 0.070 Uiso 1 1 calc R . .
H12B H 0.7356 -0.0053 0.6880 0.070 Uiso 1 1 calc R . .
C13 C 0.7316(4) 0.02479(10) 0.5216(4) 0.0533(8) Uani 1 1 d . . .
C14 C 0.6257(4) -0.00031(11) 0.4199(4) 0.0579(8) Uani 1 1 d . . .
H14A H 0.5776 -0.0202 0.4458 0.069 Uiso 1 1 calc R . .
C15 C 0.5914(5) 0.00394(13) 0.2818(4) 0.0687(10) Uani 1 1 d . . .
H15A H 0.5186 -0.0125 0.2156 0.082 Uiso 1 1 calc R . .
C16 C 0.6636(5) 0.03209(14) 0.2418(5) 0.0753(12) Uani 1 1 d . . .
H16A H 0.6406 0.0348 0.1489 0.090 Uiso 1 1 calc R . .
C17 C 0.7712(5) 0.05657(15) 0.3411(5) 0.0825(13) Uani 1 1 d . . .
H17A H 0.8215 0.0757 0.3149 0.099 Uiso 1 1 calc R . .
C18 C 0.8041(5) 0.05271(13) 0.4794(5) 0.0723(11) Uani 1 1 d . . .
H18A H 0.8767 0.0693 0.5451 0.087 Uiso 1 1 calc R . .
C19 C 0.6742(4) 0.18065(10) 1.0120(4) 0.0521(8) Uani 1 1 d . . .
C20 C 0.8160(5) 0.17575(14) 1.1162(4) 0.0743(11) Uani 1 1 d . . .
H20A H 0.8872 0.1649 1.0952 0.089 Uiso 1 1 calc R . .
C21 C 0.8533(6) 0.18672(16) 1.2512(5) 0.0955(15) Uani 1 1 d . . .
H21A H 0.9491 0.1833 1.3204 0.115 Uiso 1 1 calc R . .
C22 C 0.7485(7) 0.20266(18) 1.2831(5) 0.0959(16) Uani 1 1 d . . .
H22A H 0.7732 0.2098 1.3740 0.115 Uiso 1 1 calc R . .
C23 C 0.6072(6) 0.20808(18) 1.1806(5) 0.0997(17) Uani 1 1 d . . .
H23A H 0.5366 0.2192 1.2021 0.120 Uiso 1 1 calc R . .
C24 C 0.5703(5) 0.19704(14) 1.0460(5) 0.0762(12) Uani 1 1 d . . .
H24A H 0.4744 0.2006 0.9772 0.091 Uiso 1 1 calc R . .
C25 C 0.6388(3) 0.21538(9) 0.7540(4) 0.0471(7) Uani 1 1 d . . .
C26 C 0.7093(4) 0.24981(11) 0.8300(4) 0.0679(10) Uani 1 1 d . . .
H26A H 0.7463 0.2498 0.9258 0.082 Uiso 1 1 calc R . .
C27 C 0.7249(6) 0.28466(14) 0.7624(6) 0.0973(17) Uani 1 1 d . . .
H27A H 0.7729 0.3079 0.8135 0.117 Uiso 1 1 calc R . .
C28 C 0.6704(6) 0.28495(15) 0.6222(6) 0.0942(16) Uani 1 1 d . . .
H28A H 0.6836 0.3081 0.5784 0.113 Uiso 1 1 calc R . .
C29 C 0.5969(5) 0.25168(13) 0.5458(5) 0.0715(11) Uani 1 1 d . . .
H29A H 0.5561 0.2524 0.4497 0.086 Uiso 1 1 calc R . .
C30 C 0.5831(4) 0.21665(11) 0.6118(4) 0.0575(8) Uani 1 1 d . . .
H30A H 0.5356 0.1936 0.5594 0.069 Uiso 1 1 calc R . .
C31 C 0.4364(3) 0.15456(10) 0.7508(3) 0.0461(7) Uani 1 1 d . . .
C32 C 0.3307(4) 0.18516(11) 0.6993(4) 0.0592(9) Uani 1 1 d . . .
H32A H 0.3590 0.2127 0.7084 0.071 Uiso 1 1 calc R . .
C33 C 0.1828(4) 0.17514(14) 0.6342(5) 0.0691(10) Uani 1 1 d . . .
H33A H 0.1125 0.1959 0.6017 0.083 Uiso 1 1 calc R . .
C34 C 0.1405(4) 0.13448(14) 0.6179(4) 0.0670(10) Uani 1 1 d . . .
H34A H 0.0414 0.1278 0.5725 0.080 Uiso 1 1 calc R . .
C35 C 0.2440(4) 0.10362(13) 0.6684(4) 0.0626(9) Uani 1 1 d . . .
H35A H 0.2150 0.0761 0.6572 0.075 Uiso 1 1 calc R . .
C36 C 0.3917(4) 0.11373(10) 0.7359(4) 0.0538(8) Uani 1 1 d . . .
H36A H 0.4615 0.0929 0.7717 0.065 Uiso 1 1 calc R . .

loop_
_atom_site_aniso_label
_atom_site_aniso_U_11
_atom_site_aniso_U_22
_atom_site_aniso_U_33
_atom_site_aniso_U_23
_atom_site_aniso_U_13
_atom_site_aniso_U_12
Ir1 0.04531(9) 0.03768(9) 0.04532(9) 0.00368(5) 0.02064(6) 0.00617(4)
Cl1 0.0767(6) 0.0582(5) 0.0728(6) 0.0214(4) 0.0399(5) 0.0105(4)
P1 0.0412(4) 0.0373(4) 0.0465(4) 0.0006(3) 0.0199(3) 0.0017(3)
O1 0.122(3) 0.123(3) 0.156(4) 0.075(3) 0.109(3) 0.059(2)
N1 0.0460(15) 0.0438(15) 0.0600(17) -0.0062(13) 0.0125(13) 0.0065(11)
N2 0.0468(15) 0.0443(15) 0.0657(18) -0.0101(13) 0.0155(13) 0.0059(12)
C1 0.067(2) 0.059(2) 0.088(3) 0.026(2) 0.046(2) 0.0301(18)
C2 0.0487(17) 0.0405(16) 0.0479(17) -0.0001(13) 0.0200(14) 0.0043(13)
C3 0.063(2) 0.050(2) 0.087(3) -0.0172(19) 0.020(2) 0.0121(17)
C4 0.0506(19) 0.053(2) 0.071(2) -0.0027(17) 0.0189(17) 0.0144(15)
C5 0.056(2) 0.0495(19) 0.056(2) -0.0054(15) 0.0187(17) -0.0033(15)
C6 0.059(2) 0.0366(16) 0.0547(19) -0.0025(14) 0.0191(16) 0.0028(14)
C7 0.057(2) 0.076(3) 0.062(2) -0.0054(18) 0.0151(19) 0.0099(18)
C8 0.070(3) 0.084(3) 0.064(3) -0.011(2) -0.002(2) 0.014(2)
C9 0.135(5) 0.059(3) 0.053(2) 0.002(2) 0.021(3) 0.013(3)
C10 0.137(5) 0.073(3) 0.067(3) -0.002(2) 0.055(3) -0.005(3)
C11 0.082(3) 0.060(2) 0.072(3) 0.002(2) 0.037(2) -0.002(2)
C12 0.0546(19) 0.055(2) 0.063(2) -0.0128(16) 0.0243(17) -0.0065(16)
C13 0.0487(18) 0.0457(18) 0.066(2) -0.0092(15) 0.0263(16) -0.0016(14)
C14 0.061(2) 0.0450(18) 0.066(2) -0.0056(16) 0.0288(18) -0.0060(15)
C15 0.079(3) 0.062(2) 0.062(2) -0.0105(19) 0.030(2) 0.0020(19)
C16 0.096(3) 0.071(3) 0.073(3) 0.000(2) 0.051(3) 0.010(2)
C17 0.093(3) 0.073(3) 0.105(4) 0.004(3) 0.065(3) -0.007(2)
C18 0.070(2) 0.068(3) 0.085(3) -0.010(2) 0.041(2) -0.016(2)
C19 0.0588(19) 0.0474(18) 0.0497(18) -0.0012(15) 0.0245(16) -0.0034(15)
C20 0.073(3) 0.081(3) 0.052(2) -0.007(2) 0.0146(19) 0.009(2)
C21 0.107(4) 0.098(4) 0.053(2) -0.004(2) 0.013(3) 0.003(3)
C22 0.138(5) 0.096(4) 0.060(3) -0.016(3) 0.051(3) -0.025(3)
C23 0.110(4) 0.127(5) 0.084(3) -0.037(3) 0.064(3) -0.025(3)
C24 0.072(3) 0.099(3) 0.069(3) -0.021(2) 0.041(2) -0.007(2)
C25 0.0411(15) 0.0383(16) 0.0604(19) 0.0031(14) 0.0219(14) 0.0053(12)
C26 0.068(2) 0.049(2) 0.070(2) -0.0002(18) 0.0165(19) -0.0081(17)
C27 0.099(4) 0.047(2) 0.110(4) 0.006(2) 0.018(3) -0.020(2)
C28 0.090(3) 0.061(3) 0.112(4) 0.032(3) 0.030(3) -0.004(2)
C29 0.074(3) 0.065(2) 0.075(3) 0.023(2) 0.033(2) 0.008(2)
C30 0.064(2) 0.0460(19) 0.058(2) 0.0048(16) 0.0249(17) 0.0009(15)
C31 0.0463(16) 0.0455(17) 0.0488(17) -0.0017(13) 0.0238(14) -0.0018(13)
C32 0.0497(18) 0.0483(19) 0.075(2) -0.0039(17) 0.0250(17) 0.0014(15)
C33 0.0429(18) 0.076(3) 0.084(3) 0.001(2) 0.0252(18) 0.0074(17)
C34 0.0466(19) 0.083(3) 0.071(2) -0.007(2) 0.0263(18) -0.0144(19)
C35 0.059(2) 0.063(2) 0.070(2) -0.0057(19) 0.0334(19) -0.0165(18)
C36 0.0542(19) 0.051(2) 0.058(2) -0.0004(15) 0.0268(17) -0.0034(14)

loop_
_atom_type_symbol
_atom_type_description
_atom_type_scat_dispersion_real
_atom_type_scat_dispersion_imag
_atom_type_scat_source
C C 0.0033 0.0016 'International Tables Vol C Tables 4.2.6.8 and 6.1.1.4'
H H 0.0000 0.0000 'International Tables Vol C Tables 4.2.6.8 and 6.1.1.4'
N N 0.0061 0.0033 'International Tables Vol C Tables 4.2.6.8 and 6.1.1.4'
O O 0.0106 0.0060 'International Tables Vol C Tables 4.2.6.8 and 6.1.1.4'
P P 0.1023 0.0942 'International Tables Vol C Tables 4.2.6.8 and 6.1.1.4'
Cl Cl 0.1484 0.1585 'International Tables Vol C Tables 4.2.6.8 and 6.1.1.4'
Ir Ir -1.4442 7.9887 'International Tables Vol C Tables 4.2.6.8 and 6.1.1.4'

loop_
_geom_angle_atom_site_label_1
_geom_angle_atom_site_label_2
_geom_angle_atom_site_label_3
_geom_angle
_geom_angle_site_symmetry_1
_geom_angle_site_symmetry_3
_geom_angle_publ_flag
C1 Ir1 C2 91.98(14) . . ?
C1 Ir1 P1 91.84(11) . . ?
C2 Ir1 P1 175.10(9) . . ?
C1 Ir1 Cl1 177.65(12) . . ?
C2 Ir1 Cl1 85.77(9) . . ?
P1 Ir1 Cl1 90.45(3) . . ?
C19 P1 C25 104.19(15) . . ?
C19 P1 C31 104.27(15) . . ?
C25 P1 C31 102.20(14) . . ?
C19 P1 Ir1 114.11(12) . . ?
C25 P1 Ir1 113.09(10) . . ?
C31 P1 Ir1 117.42(10) . . ?
C2 N1 C5 126.2(3) . . ?
C2 N1 C4 112.9(3) . . ?
C5 N1 C4 120.9(3) . . ?
C2 N2 C12 124.7(3) . . ?
C2 N2 C3 112.8(3) . . ?
C12 N2 C3 121.4(3) . . ?
O1 C1 Ir1 178.4(4) . . ?
N2 C2 N1 108.3(3) . . ?
N2 C2 Ir1 125.6(2) . . ?
N1 C2 Ir1 125.8(2) . . ?
N2 C3 C4 102.6(3) . . ?
N2 C3 H3A 111.2 . . ?
C4 C3 H3A 111.2 . . ?
N2 C3 H3B 111.2 . . ?
C4 C3 H3B 111.2 . . ?
H3A C3 H3B 109.2 . . ?
N1 C4 C3 102.6(3) . . ?
N1 C4 H4A 111.2 . . ?
C3 C4 H4A 111.2 . . ?
N1 C4 H4B 111.2 . . ?
C3 C4 H4B 111.2 . . ?
H4A C4 H4B 109.2 . . ?
N1 C5 C6 114.6(3) . . ?
N1 C5 H5A 108.6 . . ?
C6 C5 H5A 108.6 . . ?
N1 C5 H5B 108.6 . . ?
C6 C5 H5B 108.6 . . ?
H5A C5 H5B 107.6 . . ?
C7 C6 C11 118.9(4) . . ?
C7 C6 C5 120.6(4) . . ?
C11 C6 C5 120.5(4) . . ?
C6 C7 C8 121.3(5) . . ?
C6 C7 H7A 119.4 . . ?
C8 C7 H7A 119.4 . . ?
C9 C8 C7 119.1(5) . . ?
C9 C8 H8A 120.4 . . ?
C7 C8 H8A 120.4 . . ?
C10 C9 C8 120.5(4) . . ?
C10 C9 H9A 119.7 . . ?
C8 C9 H9A 119.7 . . ?
C9 C10 C11 120.2(5) . . ?
C9 C10 H10A 119.9 . . ?
C11 C10 H10A 119.9 . . ?
C6 C11 C10 120.0(5) . . ?
C6 C11 H11A 120.0 . . ?
C10 C11 H11A 120.0 . . ?
N2 C12 C13 113.9(3) . . ?
N2 C12 H12A 108.8 . . ?
C13 C12 H12A 108.8 . . ?
N2 C12 H12B 108.8 . . ?
C13 C12 H12B 108.8 . . ?
H12A C12 H12B 107.7 . . ?
C18 C13 C14 117.5(4) . . ?
C18 C13 C12 122.6(3) . . ?
C14 C13 C12 119.8(3) . . ?
C15 C14 C13 121.1(4) . . ?
C15 C14 H14A 119.4 . . ?
C13 C14 H14A 119.4 . . ?
C16 C15 C14 120.5(4) . . ?
C16 C15 H15A 119.7 . . ?
C14 C15 H15A 119.7 . . ?
C15 C16 C17 119.3(4) . . ?
C15 C16 H16A 120.4 . . ?
C17 C16 H16A 120.4 . . ?
C16 C17 C18 120.2(4) . . ?
C16 C17 H17A 119.9 . . ?
C18 C17 H17A 119.9 . . ?
C13 C18 C17 121.4(4) . . ?
C13 C18 H18A 119.3 . . ?
C17 C18 H18A 119.3 . . ?
C20 C19 C24 118.3(4) . . ?
C20 C19 P1 118.6(3) . . ?
C24 C19 P1 123.0(3) . . ?
C21 C20 C19 120.9(4) . . ?
C21 C20 H20A 119.5 . . ?
C19 C20 H20A 119.5 . . ?
C22 C21 C20 119.8(5) . . ?
C22 C21 H21A 120.1 . . ?
C20 C21 H21A 120.1 . . ?
C21 C22 C23 120.1(4) . . ?
C21 C22 H22A 120.0 . . ?
C23 C22 H22A 120.0 . . ?
C22 C23 C24 119.9(5) . . ?
C22 C23 H23A 120.0 . . ?
C24 C23 H23A 120.0 . . ?
C23 C24 C19 120.9(4) . . ?
C23 C24 H24A 119.6 . . ?
C19 C24 H24A 119.6 . . ?
C26 C25 C30 118.7(3) . . ?
C26 C25 P1 122.4(3) . . ?
C30 C25 P1 118.5(2) . . ?
C25 C26 C27 119.6(4) . . ?
C25 C26 H26A 120.2 . . ?
C27 C26 H26A 120.2 . . ?
C28 C27 C26 120.5(4) . . ?
C28 C27 H27A 119.7 . . ?
C26 C27 H27A 119.7 . . ?
C29 C28 C27 120.4(4) . . ?
C29 C28 H28A 119.8 . . ?
C27 C28 H28A 119.8 . . ?
C28 C29 C30 119.7(4) . . ?
C28 C29 H29A 120.2 . . ?
C30 C29 H29A 120.2 . . ?
C25 C30 C29 121.1(4) . . ?
C25 C30 H30A 119.5 . . ?
C29 C30 H30A 119.5 . . ?
C32 C31 C36 118.7(3) . . ?
C32 C31 P1 122.1(2) . . ?
C36 C31 P1 119.2(2) . . ?
C31 C32 C33 120.7(3) . . ?
C31 C32 H32A 119.7 . . ?
C33 C32 H32A 119.7 . . ?
C34 C33 C32 119.8(4) . . ?
C34 C33 H33A 120.1 . . ?
C32 C33 H33A 120.1 . . ?
C33 C34 C35 120.4(4) . . ?
C33 C34 H34A 119.8 . . ?
C35 C34 H34A 119.8 . . ?
C34 C35 C36 119.7(4) . . ?
C34 C35 H35A 120.1 . . ?
C36 C35 H35A 120.1 . . ?
C31 C36 C35 120.7(3) . . ?
C31 C36 H36A 119.7 . . ?
C35 C36 H36A 119.7 . . ?

loop_
_geom_bond_atom_site_label_1
_geom_bond_atom_site_label_2
_geom_bond_distance
_geom_bond_site_symmetry_2
_geom_bond_publ_flag
Ir1 C1 1.807(4) . ?
Ir1 C2 2.070(3) . ?
Ir1 P1 2.3204(8) . ?
Ir1 Cl1 2.3680(9) . ?
P1 C19 1.827(3) . ?
P1 C25 1.830(3) . ?
P1 C31 1.835(3) . ?
O1 C1 1.128(5) . ?
N1 C2 1.333(4) . ?
N1 C5 1.453(4) . ?
N1 C4 1.464(4) . ?
N2 C2 1.328(4) . ?
N2 C12 1.451(4) . ?
N2 C3 1.469(4) . ?
C3 C4 1.505(5) . ?
C3 H3A 0.9700 . ?
C3 H3B 0.9700 . ?
C4 H4A 0.9700 . ?
C4 H4B 0.9700 . ?
C5 C6 1.503(5) . ?
C5 H5A 0.9700 . ?
C5 H5B 0.9700 . ?
C6 C7 1.375(5) . ?
C6 C11 1.386(6) . ?
C7 C8 1.391(6) . ?
C7 H7A 0.9300 . ?
C8 C9 1.375(8) . ?
C8 H8A 0.9300 . ?
C9 C10 1.367(8) . ?
C9 H9A 0.9300 . ?
C10 C11 1.392(6) . ?
C10 H10A 0.9300 . ?
C11 H11A 0.9300 . ?
C12 C13 1.507(5) . ?
C12 H12A 0.9700 . ?
C12 H12B 0.9700 . ?
C13 C18 1.378(5) . ?
C13 C14 1.400(5) . ?
C14 C15 1.382(5) . ?
C14 H14A 0.9300 . ?
C15 C16 1.367(6) . ?
C15 H15A 0.9300 . ?
C16 C17 1.385(6) . ?
C16 H16A 0.9300 . ?
C17 C18 1.387(6) . ?
C17 H17A 0.9300 . ?
C18 H18A 0.9300 . ?
C19 C20 1.383(5) . ?
C19 C24 1.386(5) . ?
C20 C21 1.382(6) . ?
C20 H20A 0.9300 . ?
C21 C22 1.374(8) . ?
C21 H21A 0.9300 . ?
C22 C23 1.374(8) . ?
C22 H22A 0.9300 . ?
C23 C24 1.379(6) . ?
C23 H23A 0.9300 . ?
C24 H24A 0.9300 . ?
C25 C26 1.379(5) . ?
C25 C30 1.380(5) . ?
C26 C27 1.396(6) . ?
C26 H26A 0.9300 . ?
C27 C28 1.361(8) . ?
C27 H27A 0.9300 . ?
C28 C29 1.358(7) . ?
C28 H28A 0.9300 . ?
C29 C30 1.384(5) . ?
C29 H29A 0.9300 . ?
C30 H30A 0.9300 . ?
C31 C32 1.384(5) . ?
C31 C36 1.385(4) . ?
C32 C33 1.387(5) . ?
C32 H32A 0.9300 . ?
C33 C34 1.372(6) . ?
C33 H33A 0.9300 . ?
C34 C35 1.376(6) . ?
C34 H34A 0.9300 . ?
C35 C36 1.387(5) . ?
C35 H35A 0.9300 . ?
C36 H36A 0.9300 . ?
